data_4316432
loop_
_publ_author_name
'Minghuey Shieh'
'Chien-Nan Lin'
'Chia-Yeh Miu'
'Miao-Hsing Hsu'
'Yi-Wen Pan'
'Li-Fang Ho'

_publ_section_title
;
 Chromium-Manganese Selenide Carbonyl Complexes: Paramagnetic Clusters and
 Relevance to C=O Activation of Acetone
;
_journal_name_full 'Inorganic Chemistry'
_journal_page_first 8056
_journal_page_last 8066
_journal_paper_doi 10.1021/ic101118y
_journal_volume 49
_journal_year 2010
_chemical_formula_moiety 'C25 H26 Cr2 Mn N O14 Se2'
_chemical_formula_sum 'C25 H26 Cr2 Mn N O14 Se2'
_chemical_formula_weight 881.33
_chemical_name_systematic
;
 ?
;
_space_group_IT_number 2
_symmetry_cell_setting triclinic
_symmetry_space_group_name_Hall '-P 1'
_symmetry_space_group_name_H-M 'P -1'
_atom_sites_solution_hydrogens geom
_atom_sites_solution_primary direct
_atom_sites_solution_secondary difmap
_audit_creation_method SHELXL-97
_cell_angle_alpha 81.770(16)
_cell_angle_beta 76.05(3)
_cell_angle_gamma 71.590(9)
_cell_formula_units_Z 2
_cell_length_a 9.7566(18)
_cell_length_b 11.2691(8)
_cell_length_c 16.900(6)
_cell_measurement_reflns_used 0
_cell_measurement_temperature 293(2)
_cell_measurement_theta_max 0
_cell_measurement_theta_min 0
_cell_volume 1706.5(7)
_computing_cell_refinement 'CAD4 Express (Enraf Nonius, 1994)'
_computing_data_collection 'CAD4 Express (Enraf Nonius, 1994)'
_computing_data_reduction 'XCAD4 (Harms & Wocadlo, 1995)'
_computing_molecular_graphics 'Ortep-3 for Windows (Farrugia, 1997)'
_computing_publication_material 'WinGX publication routines (Farrugia, 1999)'
_computing_structure_refinement 'SHELXL-97 (Sheldrick, 1997)'
_computing_structure_solution 'SHELXS-97 (Sheldrick, 1997)'
_diffrn_ambient_temperature 298(2)
_diffrn_measured_fraction_theta_full 1.000
_diffrn_measured_fraction_theta_max 1.000
_diffrn_measurement_device_type 'Enraf Nonius TurboCAD4'
_diffrn_measurement_method 'non-profiled omega/2theta scans'
_diffrn_radiation_monochromator graphite
_diffrn_radiation_source 'fine-focus sealed tube'
_diffrn_radiation_type Mok\a
_diffrn_radiation_wavelength 0.71073
_diffrn_reflns_av_R_equivalents 0.0188
_diffrn_reflns_av_sigmaI/netI 0.0459
_diffrn_reflns_limit_h_max 11
_diffrn_reflns_limit_h_min -11
_diffrn_reflns_limit_k_max 13
_diffrn_reflns_limit_k_min -13
_diffrn_reflns_limit_l_max 20
_diffrn_reflns_limit_l_min 0
_diffrn_reflns_number 6235
_diffrn_reflns_theta_full 24.92
_diffrn_reflns_theta_max 24.92
_diffrn_reflns_theta_min 1.91
_diffrn_standards_decay_% 2
_diffrn_standards_interval_time 120
_diffrn_standards_number 3
_exptl_absorpt_coefficient_mu 3.185
_exptl_absorpt_correction_T_max 0.6197
_exptl_absorpt_correction_T_min 0.3709
_exptl_absorpt_correction_type psi-scan
_exptl_absorpt_process_details
;
 ?
;
_exptl_crystal_colour black
_exptl_crystal_density_diffrn 1.715
_exptl_crystal_density_method 'not measured'
_exptl_crystal_description prism
_exptl_crystal_F_000 872
_exptl_crystal_size_max 0.4
_exptl_crystal_size_mid 0.3
_exptl_crystal_size_min 0.15
_refine_diff_density_max 0.675
_refine_diff_density_min -0.579
_refine_diff_density_rms 0.076
_refine_ls_extinction_method none
_refine_ls_goodness_of_fit_ref 0.911
_refine_ls_hydrogen_treatment fixed
_refine_ls_matrix_type full
_refine_ls_number_parameters 385
_refine_ls_number_reflns 6010
_refine_ls_number_restraints 0
_refine_ls_restrained_S_all 0.911
_refine_ls_R_factor_all 0.0723
_refine_ls_R_factor_gt 0.0326
_refine_ls_shift/su_max 0.001
_refine_ls_shift/su_mean 0.000
_refine_ls_structure_factor_coef Fsqd
_refine_ls_weighting_details 'calc w=1/[\s^2^(Fo^2^)+(0.0564P)^2^+2.0471P] where P=(Fo^2^+2Fc^2^)/3'
_refine_ls_weighting_scheme calc
_refine_ls_wR_factor_gt 0.0854
_refine_ls_wR_factor_ref 0.1028
_reflns_number_gt 4010
_reflns_number_total 6010
_reflns_threshold_expression >2sigma(I)
_cod_data_source_file ic101118y_si_002_1.cif
_cod_data_source_block 1
_cod_database_code 4316432

loop_
_symmetry_equiv_pos_as_xyz
'x, y, z'
'-x, -y, -z'

loop_
_atom_site_label
_atom_site_type_symbol
_atom_site_fract_x
_atom_site_fract_y
_atom_site_fract_z
_atom_site_U_iso_or_equiv
_atom_site_adp_type
_atom_site_occupancy
_atom_site_symmetry_multiplicity
_atom_site_calc_flag
_atom_site_refinement_flags
_atom_site_disorder_assembly
_atom_site_disorder_group
C1 C 0.4860(6) 0.7865(5) 0.2529(3) 0.0608(14) Uani 1 1 d . . .
C2 C 0.4360(6) 0.7693(5) 0.1161(4) 0.0578(13) Uani 1 1 d . . .
C3 C 0.2064(6) 0.8372(5) 0.2411(3) 0.0561(13) Uani 1 1 d . . .
C4 C 0.3394(7) 0.6362(6) 0.3331(4) 0.0687(16) Uani 1 1 d . . .
C5 C 0.5473(6) 0.5572(5) 0.2044(3) 0.0578(13) Uani 1 1 d . . .
C6 C 0.0659(6) 0.3432(5) 0.4247(3) 0.0561(13) Uani 1 1 d . . .
C7 C -0.1236(6) 0.2168(5) 0.2988(4) 0.0617(14) Uani 1 1 d . . .
C8 C -0.0875(6) 0.1901(5) 0.4530(4) 0.0616(14) Uani 1 1 d . . .
C9 C 0.1484(6) 0.1519(5) 0.3324(3) 0.0509(12) Uani 1 1 d . . .
C10 C -0.2055(6) 0.4175(5) 0.3854(3) 0.0593(14) Uani 1 1 d . . .
C11 C 0.4848(6) 0.3661(5) 0.0865(3) 0.0518(12) Uani 1 1 d . . .
C12 C 0.3274(5) 0.2060(5) 0.1354(3) 0.0547(13) Uani 1 1 d . . .
C13 C 0.2242(6) 0.4151(5) 0.0522(3) 0.0547(13) Uani 1 1 d . . .
C14 C 0.3648(5) 0.3378(4) 0.2438(3) 0.0497(12) Uani 1 1 d . . .
C15 C 0.0412(6) 0.5825(5) 0.2448(3) 0.0596(14) Uani 1 1 d . . .
C16 C 0.0306(9) 0.6037(7) 0.3281(5) 0.108(3) Uani 1 1 d . . .
H16A H 0.1146 0.5475 0.3474 0.162 Uiso 1 1 calc R . .
H16B H -0.0581 0.5891 0.3613 0.162 Uiso 1 1 calc R . .
H16C H 0.0283 0.6887 0.3312 0.162 Uiso 1 1 calc R . .
C17 C -0.0962(7) 0.6762(6) 0.2173(6) 0.116(3) Uani 1 1 d . . .
H17A H -0.0931 0.6651 0.1616 0.174 Uiso 1 1 calc R . .
H17B H -0.0968 0.7603 0.2218 0.174 Uiso 1 1 calc R . .
H17C H -0.1840 0.6612 0.2516 0.174 Uiso 1 1 calc R . .
C18' C 0.4533(11) -0.0937(9) 0.4637(6) 0.053(2) Uiso 0.50 1 d P . 5
H18A H 0.5000 -0.0978 0.4062 0.064 Uiso 0.50 1 calc PR . 5
H18B H 0.3472 -0.0643 0.4677 0.064 Uiso 0.50 1 calc PR . 5
C18 C 0.4625(12) 0.1203(9) 0.4561(7) 0.057(3) Uiso 0.50 1 d P . 6
H18C H 0.3572 0.1477 0.4576 0.069 Uiso 0.50 1 calc PR . 6
H18D H 0.5135 0.1126 0.3994 0.069 Uiso 0.50 1 calc PR . 6
C19 C 0.5053(7) 0.2258(6) 0.4931(4) 0.0798(18) Uiso 1 1 d . . .
H19A H 0.4777 0.3044 0.4618 0.120 Uiso 1 1 calc R . 6
H19B H 0.6098 0.2004 0.4906 0.120 Uiso 1 1 calc R . 6
H19C H 0.4537 0.2351 0.5490 0.120 Uiso 1 1 calc R . 6
C20 C 0.3363(11) 0.0549(10) 0.4969(7) 0.060(3) Uiso 0.50 1 d P . 1
H20A H 0.3049 -0.0010 0.4713 0.072 Uiso 0.50 1 calc PR . 1
H20B H 0.3191 0.1355 0.4658 0.072 Uiso 0.50 1 calc PR . 1
C20' C 0.4229(12) 0.0023(11) 0.5924(7) 0.064(3) Uiso 0.50 1 d P . 2
H20C H 0.4602 0.0503 0.6210 0.077 Uiso 0.50 1 calc PR . 2
H20D H 0.4385 -0.0821 0.6184 0.077 Uiso 0.50 1 calc PR . 2
C21 C 0.2451(9) 0.0707(8) 0.5918(5) 0.112(3) Uiso 1 1 d . . .
H21A H 0.1414 0.1055 0.5928 0.168 Uiso 1 1 calc R . 1
H21B H 0.2779 0.1256 0.6165 0.168 Uiso 1 1 calc R . 1
H21C H 0.2627 -0.0099 0.6218 0.168 Uiso 1 1 calc R . 1
C22' C 0.0383(14) 0.0636(11) 0.0607(8) 0.072(3) Uiso 0.50 1 d P . 3
H22A H 0.1444 0.0377 0.0561 0.087 Uiso 0.50 1 calc PR . 3
H22B H -0.0074 0.0401 0.1158 0.087 Uiso 0.50 1 calc PR . 3
C22 C 0.0560(13) -0.1378(10) 0.0165(7) 0.068(3) Uiso 0.50 1 d P . 4
H22C H 0.0129 -0.1604 0.0724 0.081 Uiso 0.50 1 calc PR . 4
H22D H 0.1622 -0.1613 0.0114 0.081 Uiso 0.50 1 calc PR . 4
C23 C 0.0206(9) -0.2135(8) -0.0421(5) 0.113(3) Uiso 1 1 d . . .
H23A H 0.0597 -0.3016 -0.0285 0.169 Uiso 1 1 calc R . 4
H23B H 0.0647 -0.1931 -0.0975 0.169 Uiso 1 1 calc R . 4
H23C H -0.0845 -0.1925 -0.0363 0.169 Uiso 1 1 calc R . 4
C24' C 0.0753(13) 0.0386(12) -0.0889(7) 0.072(3) Uiso 0.50 1 d P . 9
H24A H 0.0381 0.1284 -0.1008 0.087 Uiso 0.50 1 calc PR . 9
H24B H 0.0546 -0.0038 -0.1286 0.087 Uiso 0.50 1 calc PR . 9
C24 C 0.1608(12) -0.0433(11) 0.0023(7) 0.068(3) Uiso 0.50 1 d P . 10
H24C H 0.1939 -0.1334 0.0139 0.082 Uiso 0.50 1 calc PR . 10
H24D H 0.1798 -0.0030 0.0438 0.082 Uiso 0.50 1 calc PR . 10
C25 C 0.2482(10) -0.0010(9) -0.0926(6) 0.128(3) Uiso 1 1 d . . .
H25A H 0.2980 0.0212 -0.1463 0.192 Uiso 1 1 calc R . 9
H25B H 0.2836 -0.0900 -0.0807 0.192 Uiso 1 1 calc R . 9
H25C H 0.2673 0.0417 -0.0531 0.192 Uiso 1 1 calc R . 9
Cr1 Cr 0.37924(8) 0.70058(7) 0.22265(5) 0.0455(2) Uani 1 1 d . . .
Cr2 Cr -0.02867(8) 0.28298(7) 0.36021(5) 0.0465(2) Uani 1 1 d . . .
Mn Mn 0.30303(7) 0.36977(6) 0.14591(4) 0.04026(18) Uani 1 1 d . . .
N1 N 0.5000 0.0000 0.5000 0.0452(13) Uani 1 2 d S . .
N2 N 0.0000 0.0000 0.0000 0.0565(15) Uani 1 2 d S . .
O1 O 0.5546(5) 0.8431(5) 0.2695(3) 0.0907(15) Uani 1 1 d . . .
O2 O 0.4769(6) 0.8154(5) 0.0534(3) 0.0952(15) Uani 1 1 d . . .
O3 O 0.1031(5) 0.9210(4) 0.2504(3) 0.0853(13) Uani 1 1 d . . .
O4 O 0.3236(6) 0.5999(5) 0.3999(3) 0.1102(18) Uani 1 1 d . . .
O5 O 0.6493(4) 0.4720(4) 0.1962(3) 0.0901(14) Uani 1 1 d . . .
O6 O 0.1211(5) 0.3701(4) 0.4689(3) 0.0864(13) Uani 1 1 d . . .
O7 O -0.1844(5) 0.1761(4) 0.2646(3) 0.0926(14) Uani 1 1 d . . .
O8 O -0.1219(5) 0.1333(4) 0.5132(3) 0.0872(14) Uani 1 1 d . . .
O9 O 0.2555(4) 0.0728(4) 0.3189(3) 0.0734(11) Uani 1 1 d . . .
O10 O -0.3123(5) 0.4963(4) 0.4014(3) 0.0909(14) Uani 1 1 d . . .
O11 O 0.5999(4) 0.3628(4) 0.0482(3) 0.0778(12) Uani 1 1 d . . .
O12 O 0.3424(5) 0.1041(4) 0.1267(3) 0.0863(13) Uani 1 1 d . . .
O13 O 0.1797(5) 0.4426(5) -0.0056(3) 0.0873(14) Uani 1 1 d . . .
O14 O 0.4026(5) 0.3177(4) 0.3039(3) 0.0769(12) Uani 1 1 d . . .
Se1 Se 0.22282(5) 0.59973(4) 0.16503(3) 0.03832(13) Uani 1 1 d . . .
Se2 Se 0.04259(5) 0.41182(4) 0.22587(3) 0.04263(13) Uani 1 1 d . . .

loop_
_atom_site_aniso_label
_atom_site_aniso_U_11
_atom_site_aniso_U_22
_atom_site_aniso_U_33
_atom_site_aniso_U_23
_atom_site_aniso_U_13
_atom_site_aniso_U_12
C1 0.048(3) 0.077(4) 0.061(3) -0.034(3) -0.008(3) -0.012(3)
C2 0.064(3) 0.056(3) 0.057(3) -0.019(3) -0.008(3) -0.018(3)
C3 0.060(3) 0.050(3) 0.061(3) -0.014(2) -0.017(3) -0.014(3)
C4 0.068(4) 0.090(4) 0.049(3) -0.021(3) -0.017(3) -0.014(3)
C5 0.055(3) 0.060(3) 0.060(3) -0.012(3) -0.014(3) -0.015(3)
C6 0.058(3) 0.045(3) 0.056(3) -0.011(2) -0.005(3) -0.003(2)
C7 0.059(3) 0.055(3) 0.070(4) 0.004(3) -0.014(3) -0.017(3)
C8 0.055(3) 0.058(3) 0.064(4) 0.004(3) -0.007(3) -0.014(3)
C9 0.057(3) 0.051(3) 0.046(3) -0.002(2) -0.013(2) -0.017(3)
C10 0.052(3) 0.062(3) 0.056(3) -0.002(3) -0.002(3) -0.012(3)
C11 0.052(3) 0.053(3) 0.049(3) -0.020(2) -0.002(2) -0.013(2)
C12 0.050(3) 0.053(3) 0.054(3) -0.012(2) 0.005(2) -0.014(2)
C13 0.059(3) 0.060(3) 0.048(3) -0.012(2) -0.003(3) -0.025(3)
C14 0.045(3) 0.044(3) 0.054(3) -0.004(2) -0.005(2) -0.009(2)
C15 0.064(3) 0.045(3) 0.058(3) -0.015(2) 0.020(3) -0.019(2)
C16 0.129(7) 0.098(6) 0.096(6) -0.032(4) 0.027(5) -0.061(5)
C17 0.051(4) 0.055(4) 0.203(9) 0.026(5) 0.004(5) 0.002(3)
Cr1 0.0437(4) 0.0487(4) 0.0447(4) -0.0149(3) -0.0096(3) -0.0091(3)
Cr2 0.0419(4) 0.0418(4) 0.0500(5) -0.0019(3) -0.0027(3) -0.0100(3)
Mn 0.0381(4) 0.0404(4) 0.0398(4) -0.0103(3) -0.0014(3) -0.0099(3)
N1 0.051(3) 0.045(3) 0.041(3) -0.009(2) -0.014(3) -0.010(3)
N2 0.049(3) 0.060(4) 0.063(4) 0.005(3) -0.026(3) -0.013(3)
O1 0.068(3) 0.113(4) 0.109(4) -0.060(3) -0.019(2) -0.027(3)
O2 0.132(4) 0.095(3) 0.063(3) -0.011(2) 0.005(3) -0.055(3)
O3 0.068(3) 0.059(3) 0.120(4) -0.029(2) -0.019(3) 0.004(2)
O4 0.132(4) 0.147(5) 0.051(3) 0.004(3) -0.024(3) -0.041(4)
O5 0.059(3) 0.077(3) 0.126(4) -0.032(3) -0.027(3) 0.007(2)
O6 0.091(3) 0.087(3) 0.086(3) -0.032(3) -0.031(3) -0.010(2)
O7 0.100(4) 0.090(3) 0.110(4) -0.004(3) -0.044(3) -0.043(3)
O8 0.085(3) 0.089(3) 0.078(3) 0.027(3) -0.007(2) -0.034(3)
O9 0.065(3) 0.059(2) 0.083(3) -0.018(2) -0.019(2) 0.008(2)
O10 0.059(3) 0.088(3) 0.097(3) -0.015(3) 0.003(2) 0.009(2)
O11 0.052(2) 0.097(3) 0.079(3) -0.026(2) 0.014(2) -0.027(2)
O12 0.109(4) 0.051(2) 0.095(3) -0.024(2) 0.003(3) -0.028(2)
O13 0.100(3) 0.117(4) 0.057(3) -0.001(2) -0.029(3) -0.042(3)
O14 0.085(3) 0.091(3) 0.059(3) 0.008(2) -0.032(2) -0.024(2)
Se1 0.0380(2) 0.0379(2) 0.0374(2) -0.00498(18) -0.00542(18) -0.00958(18)
Se2 0.0373(2) 0.0451(3) 0.0427(3) -0.0041(2) -0.00396(19) -0.01113(19)

loop_
_atom_type_symbol
_atom_type_description
_atom_type_scat_dispersion_real
_atom_type_scat_dispersion_imag
_atom_type_scat_source
C C 0.0033 0.0016 'International Tables Vol C Tables 4.2.6.8 and 6.1.1.4'
H H 0.0000 0.0000 'International Tables Vol C Tables 4.2.6.8 and 6.1.1.4'
Cr Cr 0.3209 0.6236 'International Tables Vol C Tables 4.2.6.8 and 6.1.1.4'
Mn Mn 0.3368 0.7283 'International Tables Vol C Tables 4.2.6.8 and 6.1.1.4'
N N 0.0061 0.0033 'International Tables Vol C Tables 4.2.6.8 and 6.1.1.4'
O O 0.0106 0.0060 'International Tables Vol C Tables 4.2.6.8 and 6.1.1.4'
Se Se -0.0929 2.2259 'International Tables Vol C Tables 4.2.6.8 and 6.1.1.4'

loop_
_geom_angle_atom_site_label_1
_geom_angle_atom_site_label_2
_geom_angle_atom_site_label_3
_geom_angle
_geom_angle_site_symmetry_1
_geom_angle_site_symmetry_3
_geom_angle_publ_flag
O1 C1 Cr1 177.7(6) . . ?
O2 C2 Cr1 174.8(5) . . ?
O3 C3 Cr1 178.3(5) . . ?
O4 C4 Cr1 175.3(6) . . ?
O5 C5 Cr1 177.3(5) . . ?
O6 C6 Cr2 173.4(5) . . ?
O7 C7 Cr2 177.3(6) . . ?
O8 C8 Cr2 177.4(6) . . ?
O9 C9 Cr2 177.2(5) . . ?
O10 C10 Cr2 178.7(5) . . ?
O11 C11 Mn 179.2(5) . . ?
O12 C12 Mn 178.2(5) . . ?
O13 C13 Mn 178.4(5) . . ?
O14 C14 Mn 179.8(5) . . ?
C16 C15 C17 106.9(6) . . ?
C16 C15 Se2 115.6(4) . . ?
C17 C15 Se2 107.0(4) . . ?
C16 C15 Se1 116.5(5) . . ?
C17 C15 Se1 109.2(4) . . ?
Se2 C15 Se1 101.2(2) . . ?
C15 C16 H16A 109.5 . . ?
C15 C16 H16B 109.5 . . ?
H16A C16 H16B 109.5 . . ?
C15 C16 H16C 109.5 . . ?
H16A C16 H16C 109.5 . . ?
H16B C16 H16C 109.5 . . ?
C15 C17 H17A 109.5 . . ?
C15 C17 H17B 109.5 . . ?
H17A C17 H17B 109.5 . . ?
C15 C17 H17C 109.5 . . ?
H17A C17 H17C 109.5 . . ?
H17B C17 H17C 109.5 . . ?
N1 C18' C19 112.6(7) . 2_656 ?
N1 C18' H18A 109.1 . . ?
C19 C18' H18A 109.1 2_656 . ?
N1 C18' H18B 109.1 . . ?
C19 C18' H18B 109.1 2_656 . ?
H18A C18' H18B 107.8 . . ?
N1 C18 C19 112.8(7) . . ?
N1 C18 H18C 109.0 . . ?
C19 C18 H18C 109.0 . . ?
N1 C18 H18D 109.0 . . ?
C19 C18 H18D 109.0 . . ?
H18C C18 H18D 107.8 . . ?
C18' C19 C18 64.7(6) 2_656 . ?
C18' C19 H19A 174.1 2_656 . ?
C18 C19 H19A 109.5 . . ?
C18' C19 H19B 72.4 2_656 . ?
C18 C19 H19B 109.5 . . ?
H19A C19 H19B 109.5 . . ?
C18' C19 H19C 74.6 2_656 . ?
C18 C19 H19C 109.5 . . ?
H19A C19 H19C 109.5 . . ?
H19B C19 H19C 109.5 . . ?
N1 C20 C21 106.6(7) . . ?
N1 C20 H20A 110.4 . . ?
C21 C20 H20A 110.4 . . ?
N1 C20 H20B 110.4 . . ?
C21 C20 H20B 110.4 . . ?
H20A C20 H20B 108.6 . . ?
N1 C20' C21 104.1(7) . . ?
N1 C20' H20C 110.9 . . ?
C21 C20' H20C 110.9 . . ?
N1 C20' H20D 110.9 . . ?
C21 C20' H20D 110.9 . . ?
H20C C20' H20D 109.0 . . ?
C20' C21 C20 71.6(6) . . ?
C20' C21 H21A 176.6 . . ?
C20 C21 H21A 109.5 . . ?
C20' C21 H21B 72.8 . . ?
C20 C21 H21B 109.5 . . ?
H21A C21 H21B 109.5 . . ?
C20' C21 H21C 67.2 . . ?
C20 C21 H21C 109.5 . . ?
H21A C21 H21C 109.5 . . ?
H21B C21 H21C 109.5 . . ?
N2 C22' C23 108.9(8) . 2 ?
N2 C22' H22A 109.9 . . ?
C23 C22' H22A 109.9 2 . ?
N2 C22' H22B 109.9 . . ?
C23 C22' H22B 109.9 2 . ?
H22A C22' H22B 108.3 . . ?
N2 C22 C23 113.3(8) . . ?
N2 C22 H22C 108.9 . . ?
C23 C22 H22C 108.9 . . ?
N2 C22 H22D 108.9 . . ?
C23 C22 H22D 108.9 . . ?
H22C C22 H22D 107.7 . . ?
C22 C23 C22' 66.6(7) . 2 ?
C22 C23 H23A 109.5 . . ?
C22' C23 H23A 175.9 2 . ?
C22 C23 H23B 109.5 . . ?
C22' C23 H23B 71.8 2 . ?
H23A C23 H23B 109.5 . . ?
C22 C23 H23C 109.5 . . ?
C22' C23 H23C 73.3 2 . ?
H23A C23 H23C 109.5 . . ?
H23B C23 H23C 109.5 . . ?
N2 C24' C25 107.2(8) . . ?
N2 C24' H24A 110.3 . . ?
C25 C24' H24A 110.3 . . ?
N2 C24' H24B 110.3 . . ?
C25 C24' H24B 110.3 . . ?
H24A C24' H24B 108.5 . . ?
N2 C24 C25 105.1(7) . . ?
N2 C24 H24C 110.7 . . ?
C25 C24 H24C 110.7 . . ?
N2 C24 H24D 110.7 . . ?
C25 C24 H24D 110.7 . . ?
H24C C24 H24D 108.8 . . ?
C24' C25 C24 70.8(7) . . ?
C24' C25 H25A 109.5 . . ?
C24 C25 H25A 179.0 . . ?
C24' C25 H25B 109.5 . . ?
C24 C25 H25B 69.5 . . ?
H25A C25 H25B 109.5 . . ?
C24' C25 H25C 109.5 . . ?
C24 C25 H25C 71.3 . . ?
H25A C25 H25C 109.5 . . ?
H25B C25 H25C 109.5 . . ?
C1 Cr1 C2 85.7(2) . . ?
C1 Cr1 C3 91.5(2) . . ?
C2 Cr1 C3 90.6(2) . . ?
C1 Cr1 C4 88.1(3) . . ?
C2 Cr1 C4 173.6(2) . . ?
C3 Cr1 C4 91.5(2) . . ?
C1 Cr1 C5 91.3(2) . . ?
C2 Cr1 C5 90.7(2) . . ?
C3 Cr1 C5 177.0(2) . . ?
C4 Cr1 C5 87.6(2) . . ?
C1 Cr1 Se1 172.9(2) . . ?
C2 Cr1 Se1 87.96(17) . . ?
C3 Cr1 Se1 85.31(16) . . ?
C4 Cr1 Se1 98.29(19) . . ?
C5 Cr1 Se1 92.00(16) . . ?
C8 Cr2 C9 90.5(2) . . ?
C8 Cr2 C6 86.2(3) . . ?
C9 Cr2 C6 88.5(2) . . ?
C8 Cr2 C7 91.5(3) . . ?
C9 Cr2 C7 90.7(2) . . ?
C6 Cr2 C7 177.6(2) . . ?
C8 Cr2 C10 91.1(2) . . ?
C9 Cr2 C10 178.4(2) . . ?
C6 Cr2 C10 91.7(2) . . ?
C7 Cr2 C10 89.1(2) . . ?
C8 Cr2 Se2 176.68(19) . . ?
C9 Cr2 Se2 90.61(15) . . ?
C6 Cr2 Se2 96.95(17) . . ?
C7 Cr2 Se2 85.31(17) . . ?
C10 Cr2 Se2 87.80(16) . . ?
C11 Mn C12 94.0(2) . . ?
C11 Mn C14 93.2(2) . . ?
C12 Mn C14 93.8(2) . . ?
C11 Mn C13 90.9(2) . . ?
C12 Mn C13 90.2(2) . . ?
C14 Mn C13 174.1(2) . . ?
C11 Mn Se1 95.15(16) . . ?
C12 Mn Se1 170.12(16) . . ?
C14 Mn Se1 89.48(15) . . ?
C13 Mn Se1 85.91(16) . . ?
C11 Mn Se2 170.94(16) . . ?
C12 Mn Se2 94.85(16) . . ?
C14 Mn Se2 88.27(15) . . ?
C13 Mn Se2 87.03(16) . . ?
Se1 Mn Se2 75.91(3) . . ?
C18 N1 C18 180.0(8) . 2_656 ?
C18 N1 C18' 110.2(5) . . ?
C18 N1 C18' 69.8(5) 2_656 . ?
C18 N1 C18' 69.8(5) . 2_656 ?
C18 N1 C18' 110.2(5) 2_656 2_656 ?
C18' N1 C18' 180.0(8) . 2_656 ?
C18 N1 C20 114.8(6) . 2_656 ?
C18 N1 C20 65.2(6) 2_656 2_656 ?
C18' N1 C20 108.7(5) . 2_656 ?
C18' N1 C20 71.3(5) 2_656 2_656 ?
C18 N1 C20 65.2(6) . . ?
C18 N1 C20 114.8(6) 2_656 . ?
C18' N1 C20 71.3(5) . . ?
C18' N1 C20 108.7(5) 2_656 . ?
C20 N1 C20 180.0(8) 2_656 . ?
C18 N1 C20' 66.9(6) . 2_656 ?
C18 N1 C20' 113.1(6) 2_656 2_656 ?
C18' N1 C20' 73.0(6) . 2_656 ?
C18' N1 C20' 107.0(6) 2_656 2_656 ?
C20 N1 C20' 77.4(6) 2_656 2_656 ?
C20 N1 C20' 102.6(6) . 2_656 ?
C18 N1 C20' 113.1(6) . . ?
C18 N1 C20' 66.9(6) 2_656 . ?
C18' N1 C20' 107.0(6) . . ?
C18' N1 C20' 73.0(6) 2_656 . ?
C20 N1 C20' 102.6(6) 2_656 . ?
C20 N1 C20' 77.4(6) . . ?
C20' N1 C20' 180.000(2) 2_656 . ?
C22 N2 C22 180.0(14) . 2 ?
C22 N2 C24 67.4(6) . . ?
C22 N2 C24 112.6(6) 2 . ?
C22 N2 C24 112.6(6) . 2 ?
C22 N2 C24 67.4(6) 2 2 ?
C24 N2 C24 180.0(3) . 2 ?
C22 N2 C22' 108.8(6) . . ?
C22 N2 C22' 71.2(6) 2 . ?
C24 N2 C22' 66.6(6) . . ?
C24 N2 C22' 113.4(6) 2 . ?
C22 N2 C22' 71.2(6) . 2 ?
C22 N2 C22' 108.8(6) 2 2 ?
C24 N2 C22' 113.4(6) . 2 ?
C24 N2 C22' 66.6(6) 2 2 ?
C22' N2 C22' 180.0(10) . 2 ?
C22 N2 C24' 109.4(6) . . ?
C22 N2 C24' 70.6(6) 2 . ?
C24 N2 C24' 77.0(6) . . ?
C24 N2 C24' 103.0(6) 2 . ?
C22' N2 C24' 109.2(6) . . ?
C22' N2 C24' 70.8(6) 2 . ?
C22 N2 C24' 70.6(6) . 2 ?
C22 N2 C24' 109.4(6) 2 2 ?
C24 N2 C24' 103.0(6) . 2 ?
C24 N2 C24' 77.0(6) 2 2 ?
C22' N2 C24' 70.8(6) . 2 ?
C22' N2 C24' 109.2(6) 2 2 ?
C24' N2 C24' 180.0(11) . 2 ?
C15 Se1 Mn 90.17(14) . . ?
C15 Se1 Cr1 113.62(17) . . ?
Mn Se1 Cr1 121.47(3) . . ?
C15 Se2 Mn 90.28(15) . . ?
C15 Se2 Cr2 112.61(16) . . ?
Mn Se2 Cr2 122.35(3) . . ?

loop_
_geom_bond_atom_site_label_1
_geom_bond_atom_site_label_2
_geom_bond_distance
_geom_bond_site_symmetry_2
_geom_bond_publ_flag
C1 O1 1.159(6) . ?
C1 Cr1 1.822(6) . ?
C2 O2 1.149(7) . ?
C2 Cr1 1.882(6) . ?
C3 O3 1.139(6) . ?
C3 Cr1 1.886(5) . ?
C4 O4 1.136(7) . ?
C4 Cr1 1.899(6) . ?
C5 O5 1.140(6) . ?
C5 Cr1 1.902(6) . ?
C6 O6 1.141(6) . ?
C6 Cr2 1.895(6) . ?
C7 O7 1.143(7) . ?
C7 Cr2 1.901(6) . ?
C8 O8 1.158(6) . ?
C8 Cr2 1.833(6) . ?
C9 O9 1.137(6) . ?
C9 Cr2 1.892(5) . ?
C10 O10 1.139(6) . ?
C10 Cr2 1.906(6) . ?
C11 O11 1.145(6) . ?
C11 Mn 1.806(5) . ?
C12 O12 1.137(6) . ?
C12 Mn 1.814(5) . ?
C13 O13 1.128(6) . ?
C13 Mn 1.863(6) . ?
C14 O14 1.132(6) . ?
C14 Mn 1.844(6) . ?
C15 C16 1.435(9) . ?
C15 C17 1.547(8) . ?
C15 Se2 1.990(5) . ?
C15 Se1 1.996(5) . ?
C16 H16A 0.9600 . ?
C16 H16B 0.9600 . ?
C16 H16C 0.9600 . ?
C17 H17A 0.9600 . ?
C17 H17B 0.9600 . ?
C17 H17C 0.9600 . ?
C18' N1 1.524(10) . ?
C18' C19 1.538(11) 2_656 ?
C18' H18A 0.9700 . ?
C18' H18B 0.9700 . ?
C18 N1 1.433(10) . ?
C18 C19 1.622(12) . ?
C18 H18C 0.9700 . ?
C18 H18D 0.9700 . ?
C19 C18' 1.538(11) 2_656 ?
C19 H19A 0.9600 . ?
C19 H19B 0.9600 . ?
C19 H19C 0.9600 . ?
C20 N1 1.531(10) . ?
C20 C21 1.641(13) . ?
C20 H20A 0.9700 . ?
C20 H20B 0.9700 . ?
C20' N1 1.561(11) . ?
C20' C21 1.663(13) . ?
C20' H20C 0.9700 . ?
C20' H20D 0.9700 . ?
C21 H21A 0.9600 . ?
C21 H21B 0.9600 . ?
C21 H21C 0.9600 . ?
C22' N2 1.506(12) . ?
C22' C23 1.614(13) 2 ?
C22' H22A 0.9700 . ?
C22' H22B 0.9700 . ?
C22 N2 1.484(11) . ?
C22 C23 1.555(13) . ?
C22 H22C 0.9700 . ?
C22 H22D 0.9700 . ?
C23 C22' 1.614(13) 2 ?
C23 H23A 0.9600 . ?
C23 H23B 0.9600 . ?
C23 H23C 0.9600 . ?
C24' N2 1.571(12) . ?
C24' C25 1.590(14) . ?
C24' H24A 0.9700 . ?
C24' H24B 0.9700 . ?
C24 N2 1.497(11) . ?
C24 C25 1.704(14) . ?
C24 H24C 0.9700 . ?
C24 H24D 0.9700 . ?
C25 H25A 0.9600 . ?
C25 H25B 0.9600 . ?
C25 H25C 0.9600 . ?
Cr1 Se1 2.5881(10) . ?
Cr2 Se2 2.5843(12) . ?
Mn Se1 2.5038(8) . ?
Mn Se2 2.5050(11) . ?
N1 C18 1.433(10) 2_656 ?
N1 C18' 1.524(10) 2_656 ?
N1 C20 1.531(10) 2_656 ?
N1 C20' 1.561(11) 2_656 ?
N2 C22 1.484(11) 2 ?
N2 C24 1.497(11) 2 ?
N2 C22' 1.506(12) 2 ?
N2 C24' 1.571(12) 2 ?
